data_7222319
loop_
_publ_author_name
'An, Ran'
'Wang, Xiaofang'
'Hu, Huai-Ming'
'Zhao, Zhui'
'Bai, Chao'
'Xue, Ganglin'

_publ_section_title
;
 Controllable synthesis of four series of lanthanide coordination
 polymers: synthesis, structures, luminescent and magnetic properties
;
_journal_issue 43
_journal_name_full CrystEngComm
_journal_page_first 8289
_journal_paper_doi 10.1039/C5CE01675D
_journal_volume 17
_journal_year 2015
_chemical_formula_moiety 'C24 H19 N4 O8 Pr S'
_chemical_formula_sum 'C24 H19 N4 O8 Pr S'
_chemical_formula_weight 664.40
_chemical_name_systematic
; 
 ? 
;
_space_group_IT_number 2
_symmetry_cell_setting triclinic
_symmetry_space_group_name_Hall '-P 1'
_symmetry_space_group_name_H-M 'P -1'
_atom_sites_solution_hydrogens geom
_atom_sites_solution_primary direct
_atom_sites_solution_secondary difmap
_audit_creation_method SHELXL-97
_audit_update_record
;
2015-09-22 deposited with the CCDC.
2015-09-28 downloaded from the CCDC.
;
_cell_angle_alpha 95.756(2)
_cell_angle_beta 91.454(2)
_cell_angle_gamma 99.401(2)
_cell_formula_units_Z 2
_cell_length_a 9.0700(11)
_cell_length_b 9.0825(11)
_cell_length_c 14.4882(17)
_cell_measurement_reflns_used 3072
_cell_measurement_temperature 296(2)
_cell_measurement_theta_max 26.07
_cell_measurement_theta_min 2.56
_cell_volume 1170.5(2)
_computing_cell_refinement 'Bruker SAINT'
_computing_data_collection 'Bruker APEX2'
_computing_data_reduction 'Bruker SAINT'
_computing_molecular_graphics 'Bruker SHELXTL'
_computing_publication_material 'Bruker SHELXTL'
_computing_structure_refinement 'SHELXL-97 (Sheldrick, 2008)'
_computing_structure_solution 'SHELXS-97 (Sheldrick, 2008)'
_diffrn_ambient_temperature 296(2)
_diffrn_measured_fraction_theta_full 0.981
_diffrn_measured_fraction_theta_max 0.981
_diffrn_measurement_device_type 'Bruker APEX-II CCD'
_diffrn_measurement_method '\f and \w scans'
_diffrn_radiation_monochromator graphite
_diffrn_radiation_source 'fine-focus sealed tube'
_diffrn_radiation_type MoK\a
_diffrn_radiation_wavelength 0.71073
_diffrn_reflns_av_R_equivalents 0.0182
_diffrn_reflns_av_sigmaI/netI 0.0424
_diffrn_reflns_limit_h_max 8
_diffrn_reflns_limit_h_min -10
_diffrn_reflns_limit_k_max 10
_diffrn_reflns_limit_k_min -10
_diffrn_reflns_limit_l_max 14
_diffrn_reflns_limit_l_min -17
_diffrn_reflns_number 5811
_diffrn_reflns_theta_full 25.05
_diffrn_reflns_theta_max 25.05
_diffrn_reflns_theta_min 2.28
_exptl_absorpt_coefficient_mu 2.231
_exptl_absorpt_correction_T_max 0.826
_exptl_absorpt_correction_T_min 0.758
_exptl_absorpt_correction_type multi-scan
_exptl_absorpt_process_details sadabs
_exptl_crystal_colour yellow
_exptl_crystal_density_diffrn 1.885
_exptl_crystal_density_method 'not measured'
_exptl_crystal_description block
_exptl_crystal_F_000 660
_exptl_crystal_size_max 0.15
_exptl_crystal_size_mid 0.12
_exptl_crystal_size_min 0.10
_refine_diff_density_max 0.505
_refine_diff_density_min -0.584
_refine_diff_density_rms 0.093
_refine_ls_extinction_method none
_refine_ls_goodness_of_fit_ref 1.048
_refine_ls_hydrogen_treatment mixed
_refine_ls_matrix_type full
_refine_ls_number_parameters 349
_refine_ls_number_reflns 4061
_refine_ls_number_restraints 2
_refine_ls_restrained_S_all 1.049
_refine_ls_R_factor_all 0.0317
_refine_ls_R_factor_gt 0.0276
_refine_ls_shift/su_max 0.001
_refine_ls_shift/su_mean 0.000
_refine_ls_structure_factor_coef Fsqd
_refine_ls_weighting_details 'calc w=1/[\s^2^(Fo^2^)+(0.0172P)^2^+1.5911P] where P=(Fo^2^+2Fc^2^)/3'
_refine_ls_weighting_scheme calc
_refine_ls_wR_factor_gt 0.0596
_refine_ls_wR_factor_ref 0.0623
_reflns_number_gt 3705
_reflns_number_total 4061
_reflns_threshold_expression >2sigma(I)
_cod_data_source_file c5ce01675d2.cif
_cod_data_source_block nw1802_0m
_cod_depositor_comments 'Adding full bibliography for 7222315--7222326.cif.'
_cod_original_sg_symbol_H-M P-1
_cod_database_code 7222319

loop_
_symmetry_equiv_pos_as_xyz
'x, y, z'
'-x, -y, -z'

loop_
_atom_site_label
_atom_site_type_symbol
_atom_site_fract_x
_atom_site_fract_y
_atom_site_fract_z
_atom_site_U_iso_or_equiv
_atom_site_adp_type
_atom_site_occupancy
_atom_site_symmetry_multiplicity
_atom_site_calc_flag
_atom_site_refinement_flags
Pr1 Pr 0.54960(2) 0.56720(2) 0.647206(14) 0.01981(7) Uani 1 1 d .
S1 S 0.04190(11) 0.41905(11) 1.26622(7) 0.0245(2) Uani 1 1 d .
N1 N 0.4237(4) 0.6202(3) 0.8087(2) 0.0231(7) Uani 1 1 d .
N2 N 0.5382(4) 0.3652(4) 0.7690(2) 0.0252(7) Uani 1 1 d .
N3 N 0.1767(4) 0.3757(4) 1.0663(2) 0.0258(7) Uani 1 1 d .
H3A H 0.1249 0.4380 1.0927 0.031 Uiso 1 1 calc R
N4 N 0.2752(4) 0.1670(4) 1.0352(2) 0.0255(7) Uani 1 1 d .
O1 O 0.2022(3) 0.4530(3) 1.2905(2) 0.0308(7) Uani 1 1 d .
O2 O -0.0478(3) 0.4397(3) 1.3455(2) 0.0372(7) Uani 1 1 d .
O3 O 0.0046(3) 0.5000(3) 1.18946(19) 0.0330(7) Uani 1 1 d .
O4 O 0.6732(3) 0.8306(3) 0.68923(19) 0.0297(6) Uani 1 1 d .
O5 O 0.7215(3) 0.7300(3) 0.55178(19) 0.0353(7) Uani 1 1 d .
O6 O 0.5947(3) 1.3906(3) 0.52152(19) 0.0321(7) Uani 1 1 d .
O7 O 0.6310(3) 1.2652(3) 0.38919(18) 0.0295(6) Uani 1 1 d .
C1 C 0.3741(4) 0.7492(4) 0.8298(3) 0.0263(9) Uani 1 1 d .
H1 H 0.3976 0.8256 0.7918 0.032 Uiso 1 1 calc R
C2 C 0.2884(4) 0.7741(4) 0.9064(3) 0.0267(9) Uani 1 1 d .
H2 H 0.2571 0.8663 0.9194 0.032 Uiso 1 1 calc R
C3 C 0.2506(4) 0.6635(4) 0.9622(3) 0.0258(9) Uani 1 1 d .
H3 H 0.1921 0.6787 1.0130 0.031 Uiso 1 1 calc R
C4 C 0.3005(4) 0.5268(4) 0.9423(2) 0.0228(8) Uani 1 1 d .
C5 C 0.2704(4) 0.4003(4) 0.9944(2) 0.0222(8) Uani 1 1 d .
C6 C 0.3293(4) 0.2710(4) 0.9768(3) 0.0240(8) Uani 1 1 d .
C7 C 0.4282(4) 0.2560(4) 0.9020(2) 0.0215(8) Uani 1 1 d .
C8 C 0.4996(5) 0.1316(4) 0.8824(3) 0.0269(9) Uani 1 1 d .
H8 H 0.4864 0.0532 0.9196 0.032 Uiso 1 1 calc R
C9 C 0.5894(5) 0.1267(5) 0.8075(3) 0.0308(10) Uani 1 1 d .
H9 H 0.6393 0.0461 0.7934 0.037 Uiso 1 1 calc R
C10 C 0.6033(5) 0.2459(5) 0.7534(3) 0.0338(10) Uani 1 1 d .
H10 H 0.6631 0.2412 0.7024 0.041 Uiso 1 1 calc R
C11 C 0.4514(4) 0.3720(4) 0.8444(2) 0.0209(8) Uani 1 1 d .
C12 C 0.3901(4) 0.5094(4) 0.8651(2) 0.0198(8) Uani 1 1 d .
C13 C 0.1812(4) 0.2333(4) 1.0878(3) 0.0260(9) Uani 1 1 d .
C14 C 0.0803(4) 0.1558(4) 1.1518(3) 0.0244(9) Uani 1 1 d .
C15 C 0.0492(5) -0.0002(5) 1.1335(3) 0.0296(9) Uani 1 1 d .
H15 H 0.0978 -0.0464 1.0859 0.036 Uiso 1 1 calc R
C16 C -0.0513(5) -0.0891(5) 1.1837(3) 0.0347(10) Uani 1 1 d .
H16 H -0.0690 -0.1929 1.1701 0.042 Uiso 1 1 calc R
C17 C -0.1246(5) -0.0216(5) 1.2539(3) 0.0326(10) Uani 1 1 d .
H17 H -0.1943 -0.0795 1.2870 0.039 Uiso 1 1 calc R
C18 C -0.0945(4) 0.1324(5) 1.2751(3) 0.0289(9) Uani 1 1 d .
H18 H -0.1439 0.1769 1.3230 0.035 Uiso 1 1 calc R
C19 C 0.0080(4) 0.2224(4) 1.2262(3) 0.0239(8) Uani 1 1 d .
C20 C 0.7339(5) 0.8416(5) 0.6127(3) 0.0280(9) Uani 1 1 d .
C21 C 0.8148(5) 0.9917(5) 0.5911(3) 0.0325(10) Uani 1 1 d .
H21A H 0.9038 0.9784 0.5577 0.039 Uiso 1 1 calc R
H21B H 0.8457 1.0551 0.6485 0.039 Uiso 1 1 calc R
C22 C 0.7131(5) 1.0667(4) 0.5328(3) 0.0293(9) Uani 1 1 d .
H22A H 0.6183 1.0660 0.5624 0.035 Uiso 1 1 calc R
H22B H 0.6934 1.0093 0.4723 0.035 Uiso 1 1 calc R
C23 C 0.7808(4) 1.2285(4) 0.5198(3) 0.0250(9) Uani 1 1 d .
H23A H 0.8137 1.2839 0.5795 0.030 Uiso 1 1 calc R
H23B H 0.8667 1.2298 0.4812 0.030 Uiso 1 1 calc R
C24 C 0.6633(4) 1.3001(4) 0.4743(3) 0.0232(8) Uani 1 1 d .
O8 O 0.2931(3) 0.4001(3) 0.6290(2) 0.0321(7) Uani 1 1 d D
H8A H 0.226(4) 0.451(5) 0.636(3) 0.038 Uiso 1 1 d D
H8B H 0.261(5) 0.348(4) 0.581(2) 0.038 Uiso 1 1 d D

loop_
_atom_site_aniso_label
_atom_site_aniso_U_11
_atom_site_aniso_U_22
_atom_site_aniso_U_33
_atom_site_aniso_U_23
_atom_site_aniso_U_13
_atom_site_aniso_U_12
Pr1 0.02301(12) 0.02030(12) 0.01768(11) 0.00375(8) 0.00363(8) 0.00675(8)
S1 0.0223(5) 0.0294(5) 0.0231(5) 0.0021(4) 0.0030(4) 0.0076(4)
N1 0.0286(18) 0.0240(18) 0.0179(16) 0.0035(13) 0.0021(13) 0.0071(14)
N2 0.0248(18) 0.0302(19) 0.0229(17) 0.0073(14) 0.0073(14) 0.0074(15)
N3 0.0297(19) 0.0279(18) 0.0224(17) 0.0032(14) 0.0108(14) 0.0108(15)
N4 0.0276(18) 0.0293(19) 0.0213(17) 0.0077(14) 0.0063(14) 0.0063(15)
O1 0.0234(15) 0.0305(16) 0.0389(17) 0.0049(13) -0.0016(12) 0.0048(12)
O2 0.0380(17) 0.0409(18) 0.0337(17) -0.0021(13) 0.0159(14) 0.0109(14)
O3 0.0399(18) 0.0361(17) 0.0272(15) 0.0048(13) 0.0008(13) 0.0182(14)
O4 0.0370(17) 0.0224(15) 0.0299(16) 0.0015(12) 0.0055(13) 0.0055(13)
O5 0.0454(19) 0.0322(17) 0.0267(16) 0.0027(13) 0.0087(13) 0.0009(14)
O6 0.0391(17) 0.0280(16) 0.0318(16) -0.0011(12) 0.0038(13) 0.0151(14)
O7 0.0345(16) 0.0367(17) 0.0209(15) 0.0033(12) 0.0011(12) 0.0165(13)
C1 0.029(2) 0.028(2) 0.023(2) 0.0048(17) 0.0009(17) 0.0086(18)
C2 0.029(2) 0.023(2) 0.030(2) -0.0002(17) -0.0013(18) 0.0098(17)
C3 0.025(2) 0.033(2) 0.021(2) -0.0020(17) 0.0019(16) 0.0108(18)
C4 0.024(2) 0.028(2) 0.0155(18) 0.0001(16) -0.0034(16) 0.0057(17)
C5 0.020(2) 0.030(2) 0.0172(19) 0.0043(16) 0.0034(15) 0.0062(17)
C6 0.027(2) 0.023(2) 0.020(2) 0.0045(16) 0.0014(16) -0.0003(17)
C7 0.022(2) 0.023(2) 0.0193(19) 0.0003(15) 0.0024(15) 0.0029(16)
C8 0.035(2) 0.022(2) 0.025(2) 0.0053(17) 0.0023(18) 0.0070(18)
C9 0.032(2) 0.027(2) 0.036(2) 0.0047(18) 0.0118(19) 0.0087(19)
C10 0.045(3) 0.033(2) 0.029(2) 0.0089(19) 0.016(2) 0.015(2)
C11 0.021(2) 0.025(2) 0.0174(19) -0.0001(15) 0.0013(15) 0.0051(16)
C12 0.0183(19) 0.022(2) 0.0180(19) 0.0006(15) -0.0002(15) 0.0013(15)
C13 0.028(2) 0.031(2) 0.019(2) 0.0041(17) 0.0024(17) 0.0047(18)
C14 0.020(2) 0.031(2) 0.022(2) 0.0061(17) 0.0011(16) 0.0023(17)
C15 0.031(2) 0.030(2) 0.028(2) 0.0006(17) 0.0066(18) 0.0052(18)
C16 0.042(3) 0.028(2) 0.031(2) 0.0022(18) -0.001(2) -0.001(2)
C17 0.029(2) 0.037(3) 0.031(2) 0.0107(19) 0.0034(18) -0.0014(19)
C18 0.024(2) 0.043(3) 0.021(2) 0.0077(18) 0.0070(17) 0.0066(19)
C19 0.023(2) 0.030(2) 0.021(2) 0.0049(16) 0.0013(16) 0.0082(17)
C20 0.026(2) 0.026(2) 0.033(2) 0.0097(18) -0.0038(18) 0.0061(17)
C21 0.029(2) 0.026(2) 0.044(3) 0.0148(19) -0.0035(19) 0.0036(18)
C22 0.032(2) 0.024(2) 0.033(2) 0.0064(18) -0.0058(18) 0.0055(18)
C23 0.027(2) 0.028(2) 0.021(2) 0.0059(16) 0.0014(16) 0.0076(17)
C24 0.023(2) 0.019(2) 0.028(2) 0.0083(16) 0.0055(17) 0.0022(16)
O8 0.0307(17) 0.0350(18) 0.0301(16) -0.0020(13) 0.0008(14) 0.0079(14)

loop_
_atom_type_symbol
_atom_type_description
_atom_type_scat_dispersion_real
_atom_type_scat_dispersion_imag
_atom_type_scat_source
C C 0.0033 0.0016 'International Tables Vol C Tables 4.2.6.8 and 6.1.1.4'
H H 0.0000 0.0000 'International Tables Vol C Tables 4.2.6.8 and 6.1.1.4'
N N 0.0061 0.0033 'International Tables Vol C Tables 4.2.6.8 and 6.1.1.4'
O O 0.0106 0.0060 'International Tables Vol C Tables 4.2.6.8 and 6.1.1.4'
Pr Pr -0.2180 2.8214 'International Tables Vol C Tables 4.2.6.8 and 6.1.1.4'
S S 0.1246 0.1234 'International Tables Vol C Tables 4.2.6.8 and 6.1.1.4'

loop_
_geom_angle_atom_site_label_1
_geom_angle_atom_site_label_2
_geom_angle_atom_site_label_3
_geom_angle
_geom_angle_site_symmetry_1
_geom_angle_site_symmetry_3
O6 Pr1 O1 86.27(9) 1_545 2_667
O6 Pr1 O4 129.50(9) 1_545 .
O1 Pr1 O4 75.46(9) 2_667 .
O6 Pr1 O7 115.43(9) 1_545 2_676
O1 Pr1 O7 147.35(10) 2_667 2_676
O4 Pr1 O7 71.90(9) . 2_676
O6 Pr1 O5 78.19(10) 1_545 .
O1 Pr1 O5 77.02(10) 2_667 .
O4 Pr1 O5 52.12(9) . .
O7 Pr1 O5 83.70(9) 2_676 .
O6 Pr1 O8 80.30(10) 1_545 .
O1 Pr1 O8 136.19(9) 2_667 .
O4 Pr1 O8 142.36(9) . .
O7 Pr1 O8 74.23(10) 2_676 .
O5 Pr1 O8 138.55(10) . .
O6 Pr1 N2 92.62(10) 1_545 .
O1 Pr1 N2 67.72(9) 2_667 .
O4 Pr1 N2 121.15(10) . .
O7 Pr1 N2 130.56(9) 2_676 .
O5 Pr1 N2 144.10(10) . .
O8 Pr1 N2 71.46(10) . .
O6 Pr1 N1 148.67(10) 1_545 .
O1 Pr1 N1 97.63(10) 2_667 .
O4 Pr1 N1 81.16(9) . .
O7 Pr1 N1 76.66(9) 2_676 .
O5 Pr1 N1 133.04(9) . .
O8 Pr1 N1 75.46(10) . .
N2 Pr1 N1 61.06(9) . .
O6 Pr1 O6 67.69(10) 1_545 2_676
O1 Pr1 O6 140.09(9) 2_667 2_676
O4 Pr1 O6 97.73(9) . 2_676
O7 Pr1 O6 48.05(8) 2_676 2_676
O5 Pr1 O6 68.63(9) . 2_676
O8 Pr1 O6 70.51(9) . 2_676
N2 Pr1 O6 139.47(9) . 2_676
N1 Pr1 O6 120.50(9) . 2_676
O6 Pr1 C24 91.88(10) 1_545 2_676
O1 Pr1 C24 153.20(10) 2_667 2_676
O4 Pr1 C24 85.38(10) . 2_676
O7 Pr1 C24 23.59(9) 2_676 2_676
O5 Pr1 C24 76.44(10) . 2_676
O8 Pr1 C24 69.29(10) . 2_676
N2 Pr1 C24 139.07(10) . 2_676
N1 Pr1 C24 97.72(10) . 2_676
O6 Pr1 C24 24.53(9) 2_676 2_676
O2 S1 O3 113.42(17) . .
O2 S1 O1 112.42(18) . .
O3 S1 O1 110.94(18) . .
O2 S1 C19 107.24(18) . .
O3 S1 C19 107.75(17) . .
O1 S1 C19 104.48(17) . .
C1 N1 C12 118.3(3) . .
C1 N1 Pr1 120.3(2) . .
C12 N1 Pr1 120.7(2) . .
C10 N2 C11 117.2(3) . .
C10 N2 Pr1 121.1(2) . .
C11 N2 Pr1 121.3(2) . .
C13 N3 C5 107.0(3) . .
C13 N3 H3A 126.5 . .
C5 N3 H3A 126.5 . .
C13 N4 C6 104.6(3) . .
S1 O1 Pr1 161.38(18) . 2_667
C20 O4 Pr1 94.2(2) . .
C20 O5 Pr1 92.7(2) . .
C24 O6 Pr1 158.1(3) . 1_565
C24 O6 Pr1 87.3(2) . 2_676
Pr1 O6 Pr1 112.31(10) 1_565 2_676
C24 O7 Pr1 103.9(2) . 2_676
N1 C1 C2 122.7(4) . .
N1 C1 H1 118.7 . .
C2 C1 H1 118.7 . .
C3 C2 C1 119.8(4) . .
C3 C2 H2 120.1 . .
C1 C2 H2 120.1 . .
C2 C3 C4 119.2(4) . .
C2 C3 H3 120.4 . .
C4 C3 H3 120.4 . .
C3 C4 C12 118.5(3) . .
C3 C4 C5 125.7(3) . .
C12 C4 C5 115.8(3) . .
C6 C5 N3 105.5(3) . .
C6 C5 C4 124.4(3) . .
N3 C5 C4 130.1(3) . .
N4 C6 C5 111.3(3) . .
N4 C6 C7 128.5(3) . .
C5 C6 C7 120.2(3) . .
C8 C7 C11 118.5(3) . .
C8 C7 C6 124.0(3) . .
C11 C7 C6 117.5(3) . .
C9 C8 C7 119.3(4) . .
C9 C8 H8 120.3 . .
C7 C8 H8 120.3 . .
C8 C9 C10 117.9(4) . .
C8 C9 H9 121.1 . .
C10 C9 H9 121.1 . .
N2 C10 C9 125.1(4) . .
N2 C10 H10 117.5 . .
C9 C10 H10 117.5 . .
N2 C11 C7 122.0(3) . .
N2 C11 C12 116.7(3) . .
C7 C11 C12 121.3(3) . .
N1 C12 C4 121.5(3) . .
N1 C12 C11 117.9(3) . .
C4 C12 C11 120.5(3) . .
N4 C13 N3 111.7(3) . .
N4 C13 C14 123.8(4) . .
N3 C13 C14 124.0(3) . .
C15 C14 C19 117.4(4) . .
C15 C14 C13 115.4(3) . .
C19 C14 C13 127.1(4) . .
C16 C15 C14 122.6(4) . .
C16 C15 H15 118.7 . .
C14 C15 H15 118.7 . .
C17 C16 C15 119.1(4) . .
C17 C16 H16 120.5 . .
C15 C16 H16 120.5 . .
C16 C17 C18 119.9(4) . .
C16 C17 H17 120.0 . .
C18 C17 H17 120.0 . .
C17 C18 C19 121.4(4) . .
C17 C18 H18 119.3 . .
C19 C18 H18 119.3 . .
C18 C19 C14 119.5(4) . .
C18 C19 S1 116.0(3) . .
C14 C19 S1 124.5(3) . .
O4 C20 O5 120.8(4) . .
O4 C20 C21 119.5(4) . .
O5 C20 C21 119.6(4) . .
C20 C21 C22 110.0(3) . .
C20 C21 H21A 109.7 . .
C22 C21 H21A 109.7 . .
C20 C21 H21B 109.7 . .
C22 C21 H21B 109.7 . .
H21A C21 H21B 108.2 . .
C21 C22 C23 112.6(3) . .
C21 C22 H22A 109.1 . .
C23 C22 H22A 109.1 . .
C21 C22 H22B 109.1 . .
C23 C22 H22B 109.1 . .
H22A C22 H22B 107.8 . .
C24 C23 C22 108.5(3) . .
C24 C23 H23A 110.0 . .
C22 C23 H23A 110.0 . .
C24 C23 H23B 110.0 . .
C22 C23 H23B 110.0 . .
H23A C23 H23B 108.4 . .
O7 C24 O6 120.4(4) . .
O7 C24 C23 119.0(3) . .
O6 C24 C23 120.6(3) . .
O7 C24 Pr1 52.49(19) . 2_676
O6 C24 Pr1 68.2(2) . 2_676
C23 C24 Pr1 170.6(3) . 2_676
Pr1 O8 H8A 111(3) . .
Pr1 O8 H8B 124(3) . .
H8A O8 H8B 100(4) . .

loop_
_geom_bond_atom_site_label_1
_geom_bond_atom_site_label_2
_geom_bond_distance
_geom_bond_site_symmetry_2
Pr1 O6 2.392(3) 1_545
Pr1 O1 2.445(3) 2_667
Pr1 O4 2.479(3) .
Pr1 O7 2.492(3) 2_676
Pr1 O5 2.509(3) .
Pr1 O8 2.553(3) .
Pr1 N2 2.662(3) .
Pr1 N1 2.664(3) .
Pr1 O6 2.833(3) 2_676
Pr1 C24 3.049(4) 2_676
S1 O2 1.439(3) .
S1 O3 1.455(3) .
S1 O1 1.463(3) .
S1 C19 1.796(4) .
N1 C1 1.333(5) .
N1 C12 1.361(5) .
N2 C10 1.319(5) .
N2 C11 1.364(4) .
N3 C13 1.367(5) .
N3 C5 1.374(5) .
N3 H3A 0.8600 .
N4 C13 1.335(5) .
N4 C6 1.370(5) .
O1 Pr1 2.445(3) 2_667
O4 C20 1.257(5) .
O5 C20 1.263(5) .
O6 C24 1.267(4) .
O6 Pr1 2.392(3) 1_565
O6 Pr1 2.833(3) 2_676
O7 C24 1.257(5) .
O7 Pr1 2.492(3) 2_676
C1 C2 1.393(5) .
C1 H1 0.9300 .
C2 C3 1.358(5) .
C2 H2 0.9300 .
C3 C4 1.396(5) .
C3 H3 0.9300 .
C4 C12 1.410(5) .
C4 C5 1.430(5) .
C5 C6 1.372(5) .
C6 C7 1.434(5) .
C7 C8 1.400(5) .
C7 C11 1.402(5) .
C8 C9 1.374(5) .
C8 H8 0.9300 .
C9 C10 1.390(6) .
C9 H9 0.9300 .
C10 H10 0.9300 .
C11 C12 1.455(5) .
C13 C14 1.468(5) .
C14 C15 1.396(6) .
C14 C19 1.411(5) .
C15 C16 1.386(6) .
C15 H15 0.9300 .
C16 C17 1.376(6) .
C16 H16 0.9300 .
C17 C18 1.382(6) .
C17 H17 0.9300 .
C18 C19 1.391(5) .
C18 H18 0.9300 .
C20 C21 1.505(5) .
C21 C22 1.520(5) .
C21 H21A 0.9700 .
C21 H21B 0.9700 .
C22 C23 1.529(5) .
C22 H22A 0.9700 .
C22 H22B 0.9700 .
C23 C24 1.507(5) .
C23 H23A 0.9700 .
C23 H23B 0.9700 .
C24 Pr1 3.049(4) 2_676
O8 H8A 0.824(19) .
O8 H8B 0.824(19) .

loop_
_geom_torsion_atom_site_label_1
_geom_torsion_atom_site_label_2
_geom_torsion_atom_site_label_3
_geom_torsion_atom_site_label_4
_geom_torsion
_geom_torsion_site_symmetry_1
_geom_torsion_site_symmetry_4
O6 Pr1 N1 C1 -147.2(3) 1_545 .
O1 Pr1 N1 C1 117.5(3) 2_667 .
O4 Pr1 N1 C1 43.6(3) . .
O7 Pr1 N1 C1 -29.8(3) 2_676 .
O5 Pr1 N1 C1 38.1(3) . .
O8 Pr1 N1 C1 -106.7(3) . .
N2 Pr1 N1 C1 176.7(3) . .
O6 Pr1 N1 C1 -50.2(3) 2_676 .
C24 Pr1 N1 C1 -40.5(3) 2_676 .
O6 Pr1 N1 C12 23.6(4) 1_545 .
O1 Pr1 N1 C12 -71.7(3) 2_667 .
O4 Pr1 N1 C12 -145.6(3) . .
O7 Pr1 N1 C12 141.0(3) 2_676 .
O5 Pr1 N1 C12 -151.1(3) . .
O8 Pr1 N1 C12 64.1(3) . .
N2 Pr1 N1 C12 -12.5(3) . .
O6 Pr1 N1 C12 120.5(3) 2_676 .
C24 Pr1 N1 C12 130.3(3) 2_676 .
O6 Pr1 N2 C10 22.9(3) 1_545 .
O1 Pr1 N2 C10 -61.9(3) 2_667 .
O4 Pr1 N2 C10 -117.6(3) . .
O7 Pr1 N2 C10 150.2(3) 2_676 .
O5 Pr1 N2 C10 -50.4(4) . .
O8 Pr1 N2 C10 101.8(3) . .
N1 Pr1 N2 C10 -174.9(4) . .
O6 Pr1 N2 C10 80.8(3) 2_676 .
C24 Pr1 N2 C10 118.8(3) 2_676 .
O6 Pr1 N2 C11 -149.6(3) 1_545 .
O1 Pr1 N2 C11 125.5(3) 2_667 .
O4 Pr1 N2 C11 69.9(3) . .
O7 Pr1 N2 C11 -22.4(3) 2_676 .
O5 Pr1 N2 C11 137.0(3) . .
O8 Pr1 N2 C11 -70.8(3) . .
N1 Pr1 N2 C11 12.5(3) . .
O6 Pr1 N2 C11 -91.7(3) 2_676 .
C24 Pr1 N2 C11 -53.7(3) 2_676 .
O2 S1 O1 Pr1 72.9(6) . 2_667
O3 S1 O1 Pr1 -158.9(5) . 2_667
C19 S1 O1 Pr1 -43.1(6) . 2_667
O6 Pr1 O4 C20 14.4(3) 1_545 .
O1 Pr1 O4 C20 86.8(2) 2_667 .
O7 Pr1 O4 C20 -94.1(2) 2_676 .
O5 Pr1 O4 C20 2.1(2) . .
O8 Pr1 O4 C20 -121.0(2) . .
N2 Pr1 O4 C20 138.9(2) . .
N1 Pr1 O4 C20 -172.8(2) . .
O6 Pr1 O4 C20 -53.0(2) 2_676 .
C24 Pr1 O4 C20 -74.3(2) 2_676 .
O6 Pr1 O5 C20 -172.5(2) 1_545 .
O1 Pr1 O5 C20 -83.7(2) 2_667 .
O4 Pr1 O5 C20 -2.1(2) . .
O7 Pr1 O5 C20 69.8(2) 2_676 .
O8 Pr1 O5 C20 127.3(2) . .
N2 Pr1 O5 C20 -94.6(3) . .
N1 Pr1 O5 C20 4.7(3) . .
O6 Pr1 O5 C20 117.0(2) 2_676 .
C24 Pr1 O5 C20 92.6(2) 2_676 .
C12 N1 C1 C2 -0.6(6) . .
Pr1 N1 C1 C2 170.4(3) . .
N1 C1 C2 C3 -1.0(6) . .
C1 C2 C3 C4 0.9(6) . .
C2 C3 C4 C12 0.6(6) . .
C2 C3 C4 C5 179.9(4) . .
C13 N3 C5 C6 -0.9(4) . .
C13 N3 C5 C4 176.2(4) . .
C3 C4 C5 C6 -175.4(4) . .
C12 C4 C5 C6 3.9(6) . .
C3 C4 C5 N3 7.9(7) . .
C12 C4 C5 N3 -172.8(4) . .
C13 N4 C6 C5 0.7(4) . .
C13 N4 C6 C7 -176.1(4) . .
N3 C5 C6 N4 0.2(5) . .
C4 C5 C6 N4 -177.2(4) . .
N3 C5 C6 C7 177.2(3) . .
C4 C5 C6 C7 -0.1(6) . .
N4 C6 C7 C8 -7.0(7) . .
C5 C6 C7 C8 176.4(4) . .
N4 C6 C7 C11 171.5(4) . .
C5 C6 C7 C11 -5.0(6) . .
C11 C7 C8 C9 -0.2(6) . .
C6 C7 C8 C9 178.4(4) . .
C7 C8 C9 C10 -1.0(6) . .
C11 N2 C10 C9 0.4(7) . .
Pr1 N2 C10 C9 -172.4(3) . .
C8 C9 C10 N2 0.9(7) . .
C10 N2 C11 C7 -1.7(6) . .
Pr1 N2 C11 C7 171.2(3) . .
C10 N2 C11 C12 175.2(4) . .
Pr1 N2 C11 C12 -12.0(4) . .
C8 C7 C11 N2 1.6(6) . .
C6 C7 C11 N2 -177.1(4) . .
C8 C7 C11 C12 -175.1(4) . .
C6 C7 C11 C12 6.2(5) . .
C1 N1 C12 C4 2.3(5) . .
Pr1 N1 C12 C4 -168.7(3) . .
C1 N1 C12 C11 -176.8(3) . .
Pr1 N1 C12 C11 12.2(4) . .
C3 C4 C12 N1 -2.3(6) . .
C5 C4 C12 N1 178.4(3) . .
C3 C4 C12 C11 176.8(4) . .
C5 C4 C12 C11 -2.6(5) . .
N2 C11 C12 N1 -0.2(5) . .
C7 C11 C12 N1 176.6(3) . .
N2 C11 C12 C4 -179.3(3) . .
C7 C11 C12 C4 -2.4(6) . .
C6 N4 C13 N3 -1.3(5) . .
C6 N4 C13 C14 170.9(4) . .
C5 N3 C13 N4 1.5(5) . .
C5 N3 C13 C14 -170.7(4) . .
N4 C13 C14 C15 -20.8(6) . .
N3 C13 C14 C15 150.5(4) . .
N4 C13 C14 C19 161.9(4) . .
N3 C13 C14 C19 -26.8(6) . .
C19 C14 C15 C16 1.8(6) . .
C13 C14 C15 C16 -175.8(4) . .
C14 C15 C16 C17 0.5(6) . .
C15 C16 C17 C18 -1.7(6) . .
C16 C17 C18 C19 0.6(6) . .
C17 C18 C19 C14 1.7(6) . .
C17 C18 C19 S1 -176.8(3) . .
C15 C14 C19 C18 -2.8(6) . .
C13 C14 C19 C18 174.4(4) . .
C15 C14 C19 S1 175.5(3) . .
C13 C14 C19 S1 -7.3(6) . .
O2 S1 C19 C18 1.1(4) . .
O3 S1 C19 C18 -121.3(3) . .
O1 S1 C19 C18 120.6(3) . .
O2 S1 C19 C14 -177.2(3) . .
O3 S1 C19 C14 60.3(4) . .
O1 S1 C19 C14 -57.7(4) . .
Pr1 O4 C20 O5 -3.9(4) . .
Pr1 O4 C20 C21 172.6(3) . .
Pr1 O5 C20 O4 3.8(4) . .
Pr1 O5 C20 C21 -172.6(3) . .
O4 C20 C21 C22 -97.3(5) . .
O5 C20 C21 C22 79.2(5) . .
C20 C21 C22 C23 172.1(3) . .
C21 C22 C23 C24 -171.4(3) . .
Pr1 O7 C24 O6 6.8(4) 2_676 .
Pr1 O7 C24 C23 -175.4(3) 2_676 .
Pr1 O6 C24 O7 -160.0(5) 1_565 .
Pr1 O6 C24 O7 -5.8(3) 2_676 .
Pr1 O6 C24 C23 22.2(9) 1_565 .
Pr1 O6 C24 C23 176.4(3) 2_676 .
Pr1 O6 C24 Pr1 -154.2(7) 1_565 2_676
C22 C23 C24 O7 -75.0(4) . .
C22 C23 C24 O6 102.9(4) . .
C22 C23 C24 Pr1 -98.1(16) . 2_676
